data_7243690
loop_
_publ_author_name
'Yuan, Guo-Jun'
'Zhou, Hong'
'Li, Li'
'Chen, Hong'
'Ren, Xiao-Ming'

_publ_section_title
;
 Supramolecular [Na(15-crown-5)]+ cations anchored to face-sharing
 octahedral lead bromide chains featuring a rotor-like one-dimensional
 perovskite with a reversible isostructural phase transition near room
 temperature
;
_journal_issue 44
_journal_name_full CrystEngComm
_journal_page_first 7787
_journal_page_last 7793
_journal_paper_doi 10.1039/D1CE01273H
_journal_volume 23
_journal_year 2021
_chemical_formula_moiety 'C10 H20 Br3 Na O5 Pb'
_chemical_formula_sum 'C10 H20 Br3 Na O5 Pb'
_chemical_formula_weight 690.17
_space_group_crystal_system orthorhombic
_space_group_IT_number 62
_space_group_name_Hall '-P 2ac 2n'
_space_group_name_H-M_alt 'P n m a'
_atom_sites_solution_hydrogens difmap
_audit_creation_method SHELXL-2018/3
_audit_update_record
;
2021-07-22 deposited with the CCDC.	2021-10-06 downloaded from the CCDC.
;
_cell_angle_alpha 90
_cell_angle_beta 90
_cell_angle_gamma 90
_cell_formula_units_Z 4
_cell_length_a 7.8377(3)
_cell_length_b 13.8396(6)
_cell_length_c 16.4718(8)
_cell_measurement_reflns_used 8431
_cell_measurement_temperature 150(2)
_cell_measurement_theta_max 28.32
_cell_measurement_theta_min 2.47
_cell_volume 1786.71(13)
_computing_cell_refinement 'Bruker SAINT'
_computing_data_collection 'Bruker APEX3'
_computing_data_reduction 'Bruker SAINT'
_computing_molecular_graphics 'Bruker SHELXTL'
_computing_publication_material 'Bruker SHELXTL'
_computing_structure_refinement 'SHELXL-2018/3 (Sheldrick, 2018)'
_computing_structure_solution 'SHELXT 2014/5 (Sheldrick, 2014)'
_diffrn_ambient_temperature 150(2)
_diffrn_detector_area_resol_mean 10.42
_diffrn_measured_fraction_theta_full 0.998
_diffrn_measured_fraction_theta_max 0.987
_diffrn_measurement_device_type 'Bruker D8 QUEST PHOTON 100'
_diffrn_measurement_method '\f and \w scans'
_diffrn_radiation_type MoK\a
_diffrn_radiation_wavelength 0.71073
_diffrn_reflns_av_R_equivalents 0.0500
_diffrn_reflns_av_unetI/netI 0.0363
_diffrn_reflns_Laue_measured_fraction_full 0.998
_diffrn_reflns_Laue_measured_fraction_max 0.987
_diffrn_reflns_limit_h_max 10
_diffrn_reflns_limit_h_min -10
_diffrn_reflns_limit_k_max 17
_diffrn_reflns_limit_k_min -17
_diffrn_reflns_limit_l_max 21
_diffrn_reflns_limit_l_min -21
_diffrn_reflns_number 17249
_diffrn_reflns_point_group_measured_fraction_full 0.998
_diffrn_reflns_point_group_measured_fraction_max 0.987
_diffrn_reflns_theta_full 25.242
_diffrn_reflns_theta_max 28.335
_diffrn_reflns_theta_min 2.473
_diffrn_source.source 'Ius 2.0'
_diffrn_source.type microfocus

_exptl_absorpt_coefficient_mu 16.188
_exptl_absorpt_correction_T_max 0.7456
_exptl_absorpt_correction_T_min 0.3157
_exptl_absorpt_correction_type multi-scan
_exptl_absorpt_process_details sadabs
_exptl_crystal_colour colourless
_exptl_crystal_density_diffrn 2.566
_exptl_crystal_description block
_exptl_crystal_F_000 1272
_exptl_crystal_size_max 0.110
_exptl_crystal_size_mid 0.110
_exptl_crystal_size_min 0.100
_refine_diff_density_max 2.355
_refine_diff_density_min -1.602
_refine_diff_density_rms 0.169
_refine_ls_extinction_coef 0.00095(8)
_refine_ls_extinction_expression Fc^*^=kFc[1+0.001xFc^2^\l^3^/sin(2\q)]^-1/4^
_refine_ls_extinction_method 'SHELXL-2018/3 (Sheldrick 2018)'
_refine_ls_goodness_of_fit_ref 1.036
_refine_ls_hydrogen_treatment constr
_refine_ls_matrix_type full
_refine_ls_number_parameters 153
_refine_ls_number_reflns 2297
_refine_ls_number_restraints 0
_refine_ls_restrained_S_all 1.036
_refine_ls_R_factor_all 0.0363
_refine_ls_R_factor_gt 0.0258
_refine_ls_shift/su_max 0.001
_refine_ls_shift/su_mean 0.000
_refine_ls_structure_factor_coef Fsqd
_refine_ls_weighting_details 'w=1/[\s^2^(Fo^2^)+(0.0227P)^2^+0.4136P] where P=(Fo^2^+2Fc^2^)/3'
_refine_ls_weighting_scheme calc
_refine_ls_wR_factor_gt 0.0492
_refine_ls_wR_factor_ref 0.0521
_reflns_Friedel_coverage 0.000
_reflns_number_gt 1924
_reflns_number_total 2297
_reflns_threshold_expression 'I > 2\s(I)'
_cod_data_source_file d1ce01273h2.cif
_cod_data_source_block 1_CCDC1
_cod_depositor_comments 'Adding full bibliography for 7243683--7243691.cif.'
_cod_database_code 7243690
_shelx_shelxl_version_number 2018/3
_shelx_space_group_comment
;
The symmetry employed for this shelxl refinement is uniquely defined
by the following loop, which should always be used as a source of
symmetry information in preference to the above space-group names.
They are only intended as comments.
;
_shelx_estimated_absorpt_t_min 0.269
_shelx_estimated_absorpt_t_max 0.294

loop_
_space_group_symop_operation_xyz
'x, y, z'
'-x+1/2, -y, z+1/2'
'-x, y+1/2, -z'
'x+1/2, -y+1/2, -z+1/2'
'-x, -y, -z'
'x-1/2, y, -z-1/2'
'x, -y-1/2, z'
'-x-1/2, y-1/2, z-1/2'

loop_
_atom_site_label
_atom_site_type_symbol
_atom_site_fract_x
_atom_site_fract_y
_atom_site_fract_z
_atom_site_U_iso_or_equiv
_atom_site_adp_type
_atom_site_occupancy
_atom_site_site_symmetry_order
_atom_site_calc_flag
_atom_site_refinement_flags_posn
_atom_site_refinement_flags_adp
_atom_site_refinement_flags_occupancy
_atom_site_disorder_assembly
_atom_site_disorder_group
Pb1 Pb 0.67572(2) 0.750000 0.74951(2) 0.01465(8) Uani 1 2 d S T P . .
Br1 Br 0.43500(4) 0.60366(2) 0.81469(2) 0.02132(10) Uani 1 1 d . . . . .
Br2 Br 0.42177(6) 0.750000 0.60562(3) 0.02226(13) Uani 1 2 d S T P . .
Na1 Na 0.5582(2) 0.750000 0.44033(12) 0.0183(4) Uani 1 2 d S T P . .
O1 O 0.4715(6) 0.6290(3) 0.3455(3) 0.0227(11) Uani 0.5 1 d . . P . .
O2 O 0.3332(6) 0.8090(4) 0.3533(4) 0.0204(12) Uani 0.5 1 d . . P . .
O3 O 0.5650(6) 0.9242(3) 0.4336(3) 0.0173(10) Uani 0.5 1 d . . P . .
O4 O 0.8524(6) 0.8049(4) 0.4262(3) 0.0193(10) Uani 0.5 1 d . . P . .
O5 O 0.7426(7) 0.6182(3) 0.4470(3) 0.0214(11) Uani 0.5 1 d . . P . .
C1 C 0.2954(11) 0.6441(7) 0.3305(5) 0.0227(18) Uani 0.5 1 d . . P . .
H1A H 0.265819 0.600323 0.288060 0.027 Uiso 0.5 1 d R U P . .
H1B H 0.222749 0.631598 0.375575 0.027 Uiso 0.5 1 d R U P . .
C2 C 0.2771(7) 0.750000 0.2935(4) 0.0287(12) Uani 1 2 d S T P . .
H2A H 0.340633 0.761170 0.245190 0.034 Uiso 0.5 1 d R U P . .
H2B H 0.159834 0.762560 0.282630 0.034 Uiso 0.5 1 d R U P . .
C3 C 0.3670(11) 0.9030(5) 0.3221(5) 0.0206(16) Uani 0.5 1 d . . P . .
H3A H 0.266418 0.929587 0.298539 0.025 Uiso 0.5 1 d R U P . .
H3B H 0.452918 0.899770 0.281409 0.025 Uiso 0.5 1 d R U P . .
C4 C 0.4218(10) 0.9661(7) 0.3900(6) 0.022(2) Uani 0.5 1 d . . P . .
H4A H 0.452246 1.028773 0.370320 0.026 Uiso 0.5 1 d R U P . .
H4B H 0.332036 0.973652 0.428390 0.026 Uiso 0.5 1 d R U P . .
C5 C 0.7316(14) 0.9591(7) 0.4083(7) 0.013(2) Uani 0.5 1 d . . P . .
H5A H 0.738974 1.026268 0.421604 0.016 Uiso 0.5 1 d R U P . .
H5B H 0.743674 0.952289 0.351153 0.016 Uiso 0.5 1 d R U P . .
C6 C 0.8617(12) 0.9028(6) 0.4530(6) 0.023(2) Uani 0.5 1 d . . P . .
H6A H 0.971047 0.926777 0.437802 0.027 Uiso 0.5 1 d R U P . .
H6B H 0.849419 0.909647 0.510133 0.027 Uiso 0.5 1 d R U P . .
C7 C 0.9432(6) 0.750000 0.4790(4) 0.0339(14) Uani 1 2 d S T P . .
H7A H 0.906145 0.759500 0.533392 0.041 Uiso 0.5 1 d R U P . .
H7B H 1.060717 0.766940 0.475192 0.041 Uiso 0.5 1 d R U P . .
C8 C 0.9188(12) 0.6402(8) 0.4458(6) 0.029(2) Uani 0.5 1 d . . P . .
H8A H 0.974955 0.597759 0.482772 0.035 Uiso 0.5 1 d R U P . .
H8B H 0.968814 0.631499 0.393702 0.035 Uiso 0.5 1 d R U P . .
C9 C 0.6897(15) 0.5357(10) 0.3976(9) 0.022(4) Uiso 0.5 1 d . . P . .
H9A H 0.719391 0.476846 0.424391 0.026 Uiso 0.5 1 d R U P . .
H9B H 0.751861 0.538765 0.348010 0.026 Uiso 0.5 1 d R U P . .
C10 C 0.5073(12) 0.5405(7) 0.3870(7) 0.024(2) Uani 0.5 1 d . . P . .
H10A H 0.487259 0.491007 0.347805 0.029 Uiso 0.5 1 d R U P . .
H10B H 0.439509 0.527137 0.433539 0.029 Uiso 0.5 1 d R U P . .

loop_
_atom_site_aniso_label
_atom_site_aniso_U_11
_atom_site_aniso_U_22
_atom_site_aniso_U_33
_atom_site_aniso_U_23
_atom_site_aniso_U_13
_atom_site_aniso_U_12
Pb1 0.01423(10) 0.01578(12) 0.01392(12) 0.000 0.00107(7) 0.000
Br1 0.02422(19) 0.01905(19) 0.0207(2) 0.00685(14) 0.00132(14) 0.00049(13)
Br2 0.0293(3) 0.0266(3) 0.0109(3) 0.000 0.0023(2) 0.000
Na1 0.0219(10) 0.0178(10) 0.0151(11) 0.000 0.0010(8) 0.000
O1 0.030(3) 0.021(3) 0.017(3) 0.005(2) -0.002(2) -0.003(2)
O2 0.028(3) 0.014(3) 0.019(3) 0.002(2) -0.004(2) -0.003(2)
O3 0.025(3) 0.017(2) 0.011(3) 0.005(2) -0.004(2) -0.0025(19)
O4 0.028(3) 0.016(3) 0.014(3) 0.000(2) -0.005(2) 0.000(2)
O5 0.025(3) 0.020(3) 0.019(3) -0.001(2) 0.003(2) 0.001(2)
C1 0.031(5) 0.019(5) 0.019(5) 0.001(4) -0.004(4) -0.003(4)
C2 0.029(3) 0.036(3) 0.021(3) 0.000 -0.007(3) 0.000
C3 0.029(4) 0.014(4) 0.020(5) 0.002(3) 0.001(4) 0.003(4)
C4 0.032(5) 0.014(4) 0.019(5) 0.001(3) -0.004(5) 0.005(4)
C5 0.016(6) 0.016(4) 0.008(5) 0.003(3) -0.005(4) -0.004(4)
C6 0.023(5) 0.025(5) 0.020(5) -0.002(4) -0.003(4) -0.010(4)
C7 0.024(3) 0.050(4) 0.027(4) 0.000 -0.003(2) 0.000
C8 0.030(6) 0.037(7) 0.019(5) 0.002(5) 0.002(4) 0.009(4)
C10 0.044(6) 0.012(4) 0.016(5) 0.004(3) 0.001(6) -0.003(5)

loop_
_atom_type_symbol
_atom_type_description
_atom_type_scat_dispersion_real
_atom_type_scat_dispersion_imag
_atom_type_scat_source
C C 0.0033 0.0016 'International Tables Vol C Tables 4.2.6.8 and 6.1.1.4'
H H 0.0000 0.0000 'International Tables Vol C Tables 4.2.6.8 and 6.1.1.4'
O O 0.0106 0.0060 'International Tables Vol C Tables 4.2.6.8 and 6.1.1.4'
Pb Pb -3.3944 10.1111 'International Tables Vol C Tables 4.2.6.8 and 6.1.1.4'
Br Br -0.2901 2.4595 'International Tables Vol C Tables 4.2.6.8 and 6.1.1.4'
Na Na 0.0362 0.0249 'International Tables Vol C Tables 4.2.6.8 and 6.1.1.4'

loop_
_geom_angle_atom_site_label_1
_geom_angle_atom_site_label_2
_geom_angle_atom_site_label_3
_geom_angle
_geom_angle_site_symmetry_1
_geom_angle_site_symmetry_3
_geom_angle_publ_flag
Br1 Pb1 Br1 86.029(14) 7_575 . ?
Br1 Pb1 Br1 177.788(11) 7_575 6_657 ?
Br1 Pb1 Br1 95.484(11) . 6_657 ?
Br1 Pb1 Br1 95.484(11) 7_575 4_566 ?
Br1 Pb1 Br1 177.787(10) . 4_566 ?
Br1 Pb1 Br1 82.959(14) 6_657 4_566 ?
Br1 Pb1 Br2 96.788(11) 7_575 6_657 ?
Br1 Pb1 Br2 96.787(11) . 6_657 ?
Br1 Pb1 Br2 81.444(10) 6_657 6_657 ?
Br1 Pb1 Br2 81.444(10) 4_566 6_657 ?
Br1 Pb1 Br2 82.430(10) 7_575 . ?
Br1 Pb1 Br2 82.430(10) . . ?
Br1 Pb1 Br2 99.355(11) 6_657 . ?
Br1 Pb1 Br2 99.356(11) 4_566 . ?
Br2 Pb1 Br2 178.922(14) 6_657 . ?
Pb1 Br1 Pb1 81.107(9) . 6_557 ?
Na1 Br2 Pb1 162.49(4) . 6_557 ?
Na1 Br2 Pb1 118.54(4) . . ?
Pb1 Br2 Pb1 78.967(12) 6_557 . ?
O5 Na1 O5 103.1(2) . 7_575 ?
O5 Na1 O1 139.11(18) . 7_575 ?
O5 Na1 O1 70.01(17) 7_575 7_575 ?
O5 Na1 O1 70.01(17) . . ?
O5 Na1 O1 139.11(18) 7_575 . ?
O1 Na1 O1 89.0(2) 7_575 . ?
O5 Na1 O3 140.38(18) . . ?
O5 Na1 O3 37.49(16) 7_575 . ?
O1 Na1 O3 43.61(16) 7_575 . ?
O1 Na1 O3 132.56(18) . . ?
O5 Na1 O3 37.49(16) . 7_575 ?
O5 Na1 O3 140.38(18) 7_575 7_575 ?
O1 Na1 O3 132.56(18) 7_575 7_575 ?
O1 Na1 O3 43.61(16) . 7_575 ?
O3 Na1 O3 174.1(2) . 7_575 ?
O5 Na1 O2 102.49(17) . 7_575 ?
O5 Na1 O2 138.19(19) 7_575 7_575 ?
O1 Na1 O2 68.96(18) 7_575 7_575 ?
O1 Na1 O2 33.61(16) . 7_575 ?
O3 Na1 O2 109.04(18) . 7_575 ?
O3 Na1 O2 69.60(17) 7_575 7_575 ?
O5 Na1 O2 138.19(19) . . ?
O5 Na1 O2 102.49(17) 7_575 . ?
O1 Na1 O2 33.61(16) 7_575 . ?
O1 Na1 O2 68.96(18) . . ?
O3 Na1 O2 69.60(17) . . ?
O3 Na1 O2 109.04(18) 7_575 . ?
O2 Na1 O2 39.5(3) 7_575 . ?
O5 Na1 O4 70.23(18) . . ?
O5 Na1 O4 34.31(16) 7_575 . ?
O1 Na1 O4 89.32(17) 7_575 . ?
O1 Na1 O4 115.15(18) . . ?
O3 Na1 O4 70.34(16) . . ?
O3 Na1 O4 106.61(16) 7_575 . ?
O2 Na1 O4 137.66(19) 7_575 . ?
O2 Na1 O4 121.91(17) . . ?
O5 Na1 O4 34.31(16) . 7_575 ?
O5 Na1 O4 70.23(18) 7_575 7_575 ?
O1 Na1 O4 115.15(18) 7_575 7_575 ?
O1 Na1 O4 89.32(17) . 7_575 ?
O3 Na1 O4 106.60(16) . 7_575 ?
O3 Na1 O4 70.34(16) 7_575 7_575 ?
O2 Na1 O4 121.91(17) 7_575 7_575 ?
O2 Na1 O4 137.66(19) . 7_575 ?
O4 Na1 O4 36.3(2) . 7_575 ?
O5 Na1 Br2 100.55(13) . . ?
O5 Na1 Br2 100.55(13) 7_575 . ?
O1 Na1 Br2 120.31(13) 7_575 . ?
O1 Na1 Br2 120.31(13) . . ?
O3 Na1 Br2 92.92(12) . . ?
O3 Na1 Br2 92.92(12) 7_575 . ?
O2 Na1 Br2 106.60(14) 7_575 . ?
O2 Na1 Br2 106.61(14) . . ?
O4 Na1 Br2 115.73(14) . . ?
O4 Na1 Br2 115.73(14) 7_575 . ?
O5 Na1 C10 49.6(2) . . ?
O5 Na1 C10 146.8(2) 7_575 . ?
O1 Na1 C10 116.1(2) 7_575 . ?
O1 Na1 C10 27.1(2) . . ?
O3 Na1 C10 159.6(3) . . ?
O3 Na1 C10 16.7(2) 7_575 . ?
O2 Na1 C10 54.1(2) 7_575 . ?
O2 Na1 C10 93.1(2) . . ?
O4 Na1 C10 113.0(2) . . ?
O4 Na1 C10 78.5(2) 7_575 . ?
Br2 Na1 C10 102.7(2) . . ?
C3 O1 O2 70.9(5) 7_575 7_575 ?
C3 O1 C1 37.5(5) 7_575 . ?
O2 O1 C1 33.4(3) 7_575 . ?
C3 O1 C10 88.0(7) 7_575 . ?
O2 O1 C10 129.7(6) 7_575 . ?
C1 O1 C10 113.6(6) . . ?
C3 O1 C4 66.7(6) 7_575 7_575 ?
O2 O1 C4 106.5(5) 7_575 7_575 ?
C1 O1 C4 87.9(6) . 7_575 ?
C10 O1 C4 25.8(4) . 7_575 ?
C3 O1 O3 117.6(6) 7_575 7_575 ?
O2 O1 O3 120.1(4) 7_575 7_575 ?
C1 O1 O3 127.1(5) . 7_575 ?
C10 O1 O3 34.7(5) . 7_575 ?
C4 O1 O3 51.0(4) 7_575 7_575 ?
C3 O1 Na1 142.1(6) 7_575 . ?
O2 O1 Na1 74.2(3) 7_575 . ?
C1 O1 Na1 106.7(5) . . ?
C10 O1 Na1 103.4(5) . . ?
C4 O1 Na1 110.9(5) 7_575 . ?
O3 O1 Na1 69.0(2) 7_575 . ?
C1 O2 C2 91.6(9) 7_575 . ?
C1 O2 O1 75.3(8) 7_575 7_575 ?
C2 O2 O1 124.0(5) . 7_575 ?
C1 O2 C3 33.3(8) 7_575 . ?
C2 O2 C3 110.4(6) . . ?
O1 O2 C3 42.0(4) 7_575 . ?
C1 O2 O2 143.6(8) 7_575 7_575 ?
C2 O2 O2 52.9(3) . 7_575 ?
O1 O2 O2 128.2(3) 7_575 7_575 ?
C3 O2 O2 156.1(4) . 7_575 ?
C1 O2 Na1 144.7(9) 7_575 . ?
C2 O2 Na1 117.8(4) . . ?
O1 O2 Na1 72.2(3) 7_575 . ?
C3 O2 Na1 112.8(4) . . ?
O2 O2 Na1 70.25(13) 7_575 . ?
C10 O3 C9 77.3(8) 7_575 7_575 ?
C10 O3 C4 24.7(7) 7_575 . ?
C9 O3 C4 100.9(7) 7_575 . ?
C10 O3 C5 91.3(8) 7_575 . ?
C9 O3 C5 14.1(8) 7_575 . ?
C4 O3 C5 114.8(7) . . ?
C10 O3 O5 134.4(7) 7_575 7_575 ?
C9 O3 O5 62.2(6) 7_575 7_575 ?
C4 O3 O5 158.3(5) . 7_575 ?
C5 O3 O5 49.4(4) . 7_575 ?
C10 O3 O1 53.2(6) 7_575 7_575 ?
C9 O3 O1 96.7(7) 7_575 7_575 ?
C4 O3 O1 56.4(5) . 7_575 ?
C5 O3 O1 105.9(5) . 7_575 ?
O5 O3 O1 109.5(4) 7_575 7_575 ?
C10 O3 Na1 120.3(6) 7_575 . ?
C9 O3 Na1 118.3(7) 7_575 . ?
C4 O3 Na1 113.9(5) . . ?
C5 O3 Na1 111.4(5) . . ?
O5 O3 Na1 68.3(2) 7_575 . ?
O1 O3 Na1 67.4(2) 7_575 . ?
C10 O3 H10B 50.3(4) 7_575 7_575 ?
C9 O3 H10B 112.8(9) 7_575 7_575 ?
C4 O3 H10B 30.3(8) . 7_575 ?
C5 O3 H10B 123.6(7) . 7_575 ?
O5 O3 H10B 165.8(6) 7_575 7_575 ?
O1 O3 H10B 83.9(6) 7_575 7_575 ?
Na1 O3 H10B 123.1(6) . 7_575 ?
C8 O4 C7 86.8(8) 7_575 . ?
C8 O4 O5 70.0(6) 7_575 7_575 ?
C7 O4 O5 126.0(5) . 7_575 ?
C8 O4 C6 29.7(6) 7_575 . ?
C7 O4 C6 107.9(5) . . ?
O5 O4 C6 40.5(4) 7_575 . ?
C8 O4 O4 141.1(7) 7_575 7_575 ?
C7 O4 O4 55.9(3) . 7_575 ?
O5 O4 O4 139.0(3) 7_575 7_575 ?
C6 O4 O4 161.8(4) . 7_575 ?
C8 O4 Na1 135.7(7) 7_575 . ?
C7 O4 Na1 105.1(3) . . ?
O5 O4 Na1 68.6(3) 7_575 . ?
C6 O4 Na1 108.3(5) . . ?
O4 O4 Na1 71.85(11) 7_575 . ?
C6 O5 C5 82.1(8) 7_575 7_575 ?
C6 O5 O4 70.6(6) 7_575 7_575 ?
C5 O5 O4 124.4(7) 7_575 7_575 ?
C6 O5 C8 30.4(6) 7_575 . ?
C5 O5 C8 104.2(8) 7_575 . ?
O4 O5 C8 40.4(4) 7_575 . ?
C6 O5 C9 95.4(8) 7_575 . ?
C5 O5 C9 13.3(9) 7_575 . ?
O4 O5 C9 128.8(7) 7_575 . ?
C8 O5 C9 115.9(8) . . ?
C6 O5 O3 140.0(7) 7_575 7_575 ?
C5 O5 O3 62.2(6) 7_575 7_575 ?
O4 O5 O3 144.2(5) 7_575 7_575 ?
C8 O5 O3 166.2(6) . 7_575 ?
C9 O5 O3 50.3(6) . 7_575 ?
C6 O5 Na1 145.7(7) 7_575 . ?
C5 O5 Na1 127.2(6) 7_575 . ?
O4 O5 Na1 77.1(3) 7_575 . ?
C8 O5 Na1 115.9(5) . . ?
C9 O5 Na1 114.2(6) . . ?
O3 O5 Na1 74.3(3) 7_575 . ?
O2 C1 C3 116.1(13) 7_575 7_575 ?
O2 C1 O1 71.3(8) 7_575 . ?
C3 C1 O1 44.8(7) 7_575 . ?
O2 C1 C2 58.0(7) 7_575 . ?
C3 C1 C2 133.3(10) 7_575 . ?
O1 C1 C2 106.9(6) . . ?
O2 C1 Na1 26.6(7) 7_575 . ?
C3 C1 Na1 91.0(9) 7_575 . ?
O1 C1 Na1 47.4(4) . . ?
C2 C1 Na1 81.3(4) . . ?
O2 C1 H1A 160.4 7_575 . ?
C3 C1 H1A 64.2 7_575 . ?
O1 C1 H1A 105.7 . . ?
C2 C1 H1A 106.4 . . ?
Na1 C1 H1A 152.5 . . ?
O2 C1 H1B 90.2 7_575 . ?
C3 C1 H1B 111.9 7_575 . ?
O1 C1 H1B 114.8 . . ?
C2 C1 H1B 114.3 . . ?
Na1 C1 H1B 91.6 . . ?
H1A C1 H1B 108.1 . . ?
O2 C2 O2 74.2(6) . 7_575 ?
O2 C2 C1 104.3(6) . . ?
O2 C2 C1 30.4(3) 7_575 . ?
O2 C2 C1 30.4(3) . 7_575 ?
O2 C2 C1 104.3(6) 7_575 7_575 ?
C1 C2 C1 133.7(8) . 7_575 ?
O2 C2 H2A 109.9 . . ?
O2 C2 H2A 122.5 7_575 . ?
C1 C2 H2A 115.0 . . ?
C1 C2 H2A 97.1 7_575 . ?
O2 C2 H2B 109.9 . . ?
O2 C2 H2B 124.1 7_575 . ?
C1 C2 H2B 109.1 . . ?
C1 C2 H2B 89.5 7_575 . ?
H2A C2 H2B 108.6 . . ?
O2 C2 H2A 122.5(3) . 7_575 ?
O2 C2 H2A 109.9(3) 7_575 7_575 ?
C1 C2 H2A 97.1(4) . 7_575 ?
C1 C2 H2A 115.0(4) 7_575 7_575 ?
H2A C2 H2A 18.7 . 7_575 ?
H2B C2 H2A 112.2 . 7_575 ?
O2 C2 H2B 124.1(3) . 7_575 ?
O2 C2 H2B 109.9(3) 7_575 7_575 ?
C1 C2 H2B 89.5(4) . 7_575 ?
C1 C2 H2B 109.1(4) 7_575 7_575 ?
H2A C2 H2B 112.2 . 7_575 ?
H2B C2 H2B 21.0 . 7_575 ?
H2A C2 H2B 108.6 7_575 7_575 ?
C1 C3 O1 97.7(10) 7_575 7_575 ?
C1 C3 O2 30.6(7) 7_575 . ?
O1 C3 O2 67.2(5) 7_575 . ?
C1 C3 C4 120.5(10) 7_575 . ?
O1 C3 C4 74.6(7) 7_575 . ?
O2 C3 C4 108.7(7) . . ?
C1 C3 C10 130.8(10) 7_575 7_575 ?
O1 C3 C10 56.1(6) 7_575 7_575 ?
O2 C3 C10 108.1(6) . 7_575 ?
C4 C3 C10 22.9(4) . 7_575 ?
C1 C3 H3A 79.7 7_575 . ?
O1 C3 H3A 176.5 7_575 . ?
O2 C3 H3A 110.3 . . ?
C4 C3 H3A 108.7 . . ?
C10 C3 H3A 127.3 7_575 . ?
C1 C3 H3B 122.2 7_575 . ?
O1 C3 H3B 70.9 7_575 . ?
O2 C3 H3B 110.0 . . ?
C4 C3 H3B 110.7 . . ?
C10 C3 H3B 90.4 7_575 . ?
H3A C3 H3B 108.4 . . ?
C1 C3 H1A 62.0(7) 7_575 7_575 ?
O1 C3 H1A 149.6(10) 7_575 7_575 ?
O2 C3 H1A 90.7(6) . 7_575 ?
C4 C3 H1A 134.4(10) . 7_575 ?
C10 C3 H1A 154.3(9) 7_575 7_575 ?
H3A C3 H1A 26.9 . 7_575 ?
H3B C3 H1A 99.7 . 7_575 ?
C10 C4 O3 38.7(14) 7_575 . ?
C10 C4 C3 98.7(16) 7_575 . ?
O3 C4 C3 111.2(7) . . ?
C10 C4 O1 66.6(14) 7_575 7_575 ?
O3 C4 O1 72.6(5) . 7_575 ?
C3 C4 O1 38.6(4) . 7_575 ?
C10 C4 H4A 81.4 7_575 . ?
O3 C4 H4A 109.7 . . ?
C3 C4 H4A 110.5 . . ?
O1 C4 H4A 123.0 7_575 . ?
C10 C4 H4B 142.7 7_575 . ?
O3 C4 H4B 106.7 . . ?
C3 C4 H4B 110.6 . . ?
O1 C4 H4B 126.2 7_575 . ?
H4A C4 H4B 108.1 . . ?
C10 C4 H10B 84.5(16) 7_575 7_575 ?
O3 C4 H10B 54.9(8) . 7_575 ?
C3 C4 H10B 149.8(18) . 7_575 ?
O1 C4 H10B 121.3(14) 7_575 7_575 ?
H4A C4 H10B 99.7 . 7_575 ?
H4B C4 H10B 58.6 . 7_575 ?
C9 C5 O5 117(4) 7_575 7_575 ?
C9 C5 O3 55(4) 7_575 . ?
O5 C5 O3 68.3(6) 7_575 . ?
C9 C5 C6 158(4) 7_575 . ?
O5 C5 C6 41.2(5) 7_575 . ?
O3 C5 C6 107.6(8) . . ?
C9 C5 C10 20(4) 7_575 7_575 ?
O5 C5 C10 99.8(8) 7_575 7_575 ?
O3 C5 C10 34.5(5) . 7_575 ?
C6 C5 C10 140.8(9) . 7_575 ?
C9 C5 H5A 88.5 7_575 . ?
O5 C5 H5A 135.4 7_575 . ?
O3 C5 H5A 108.2 . . ?
C6 C5 H5A 110.9 . . ?
C10 C5 H5A 95.8 7_575 . ?
C9 C5 H5B 69.1 7_575 . ?
O5 C5 H5B 114.4 7_575 . ?
O3 C5 H5B 109.9 . . ?
C6 C5 H5B 111.8 . . ?
C10 C5 H5B 84.5 7_575 . ?
H5A C5 H5B 108.5 . . ?
C9 C5 H9A 82(3) 7_575 7_575 ?
O5 C5 H9A 132.8(18) 7_575 7_575 ?
O3 C5 H9A 98.2(16) . 7_575 ?
C6 C5 H9A 115.5(13) . 7_575 ?
C10 C5 H9A 87.3(12) 7_575 7_575 ?
H5A C5 H9A 10.0 . 7_575 ?
H5B C5 H9A 112.7 . 7_575 ?
C9 C5 H9B 71(4) 7_575 7_575 ?
O5 C5 H9B 121.2(16) 7_575 7_575 ?
O3 C5 H9B 115.7(13) . 7_575 ?
C6 C5 H9B 113.4(14) . 7_575 ?
C10 C5 H9B 87.8(11) 7_575 7_575 ?
H5A C5 H9B 100.8 . 7_575 ?
H5B C5 H9B 8.1 . 7_575 ?
H9A C5 H9B 105.6 7_575 7_575 ?
C8 C6 O5 108.3(15) 7_575 7_575 ?
C8 C6 O4 39.8(11) 7_575 . ?
O5 C6 O4 68.9(6) 7_575 . ?
C8 C6 C5 138.4(15) 7_575 . ?
O5 C6 C5 56.7(7) 7_575 . ?
O4 C6 C5 108.2(7) . . ?
C8 C6 C9 136.4(15) 7_575 7_575 ?
O5 C6 C9 52.4(7) 7_575 7_575 ?
O4 C6 C9 104.4(7) . 7_575 ?
C5 C6 C9 4.4(8) . 7_575 ?
C8 C6 H6A 72.5 7_575 . ?
O5 C6 H6A 158.7 7_575 . ?
O4 C6 H6A 107.2 . . ?
C5 C6 H6A 107.9 . . ?
C9 C6 H6A 111.7 7_575 . ?
C8 C6 H6B 107.0 7_575 . ?
O5 C6 H6B 91.9 7_575 . ?
O4 C6 H6B 113.2 . . ?
C5 C6 H6B 111.8 . . ?
C9 C6 H6B 111.8 7_575 . ?
H6A C6 H6B 108.4 . . ?
C8 C6 H8A 63.2(9) 7_575 7_575 ?
O5 C6 H8A 151.3(13) 7_575 7_575 ?
O4 C6 H8A 100.7(7) . 7_575 ?
C5 C6 H8A 148.0(11) . 7_575 ?
C9 C6 H8A 152.4(10) 7_575 7_575 ?
H6A C6 H8A 48.8 . 7_575 ?
H6B C6 H8A 67.0 . 7_575 ?
O4 C7 O4 68.2(5) 7_575 . ?
O4 C7 C8 36.8(4) 7_575 . ?
O4 C7 C8 104.3(6) . . ?
O4 C7 C8 104.3(6) 7_575 7_575 ?
O4 C7 C8 36.8(4) . 7_575 ?
C8 C7 C8 138.3(8) . 7_575 ?
O4 C7 Na1 49.8(3) 7_575 . ?
O4 C7 Na1 49.8(3) . . ?
C8 C7 Na1 79.4(4) . . ?
C8 C7 Na1 79.4(4) 7_575 . ?
O4 C7 H7A 121.4 7_575 . ?
O4 C7 H7A 111.5 . . ?
C8 C7 H7A 114.2 . . ?
C8 C7 H7A 98.7 7_575 . ?
Na1 C7 H7A 84.0 . . ?
O4 C7 H7B 127.1 7_575 . ?
O4 C7 H7B 109.1 . . ?
C8 C7 H7B 108.8 . . ?
C8 C7 H7B 82.0 7_575 . ?
Na1 C7 H7B 158.8 . . ?
H7A C7 H7B 108.9 . . ?
O4 C7 H7A 111.5(3) 7_575 7_575 ?
O4 C7 H7A 121.4(3) . 7_575 ?
C8 C7 H7A 98.7(4) . 7_575 ?
C8 C7 H7A 114.2(4) 7_575 7_575 ?
Na1 C7 H7A 84.00(12) . 7_575 ?
H7A C7 H7A 15.9 . 7_575 ?
H7B C7 H7A 113.0 . 7_575 ?
O4 C7 H7B 109.1(3) 7_575 7_575 ?
O4 C7 H7B 127.1(3) . 7_575 ?
C8 C7 H7B 82.0(4) . 7_575 ?
C8 C7 H7B 108.8(4) 7_575 7_575 ?
Na1 C7 H7B 158.85(9) . 7_575 ?
H7A C7 H7B 113.0 . 7_575 ?
H7B C7 H7B 28.5 . 7_575 ?
H7A C7 H7B 108.9 7_575 7_575 ?
C6 C8 O4 110.4(15) 7_575 7_575 ?
C6 C8 O5 41.3(10) 7_575 . ?
O4 C8 O5 69.6(7) 7_575 . ?
C6 C8 C7 139.0(14) 7_575 . ?
O4 C8 C7 56.4(6) 7_575 . ?
O5 C8 C7 108.2(7) . . ?
C6 C8 H8A 71.8 7_575 . ?
O4 C8 H8A 159.6 7_575 . ?
O5 C8 H8A 108.0 . . ?
C7 C8 H8A 107.9 . . ?
C6 C8 H8B 106.5 7_575 . ?
O4 C8 H8B 91.1 7_575 . ?
O5 C8 H8B 112.7 . . ?
C7 C8 H8B 111.9 . . ?
H8A C8 H8B 107.9 . . ?
C5 C9 O3 111(4) 7_575 7_575 ?
C5 C9 C10 155(4) 7_575 . ?
O3 C9 C10 43.4(6) 7_575 . ?
C5 C9 O5 49(3) 7_575 . ?
O3 C9 O5 67.5(8) 7_575 . ?
C10 C9 O5 108.2(11) . . ?
C5 C9 C6 17(3) 7_575 7_575 ?
O3 C9 C6 97.5(9) 7_575 7_575 ?
C10 C9 C6 140.0(11) . 7_575 ?
O5 C9 C6 32.2(4) . 7_575 ?
C5 C9 H9A 74.7 7_575 . ?
O3 C9 H9A 110.1 7_575 . ?
C10 C9 H9A 109.7 . . ?
O5 C9 H9A 109.9 . . ?
C6 C9 H9A 89.2 7_575 . ?
C5 C9 H9B 87.1 7_575 . ?
O3 C9 H9B 140.7 7_575 . ?
C10 C9 H9B 113.7 . . ?
O5 C9 H9B 107.3 . . ?
C6 C9 H9B 91.7 7_575 . ?
H9A C9 H9B 108.1 . . ?
C5 C9 H5B 87(4) 7_575 7_575 ?
O3 C9 H5B 133.2(19) 7_575 7_575 ?
C10 C9 H5B 111.0(15) . 7_575 ?
O5 C9 H5B 101.4(15) . 7_575 ?
C6 C9 H5B 89.5(13) 7_575 7_575 ?
H9A C9 H5B 116.2 . 7_575 ?
H9B C9 H5B 8.4 . 7_575 ?
C4 C10 O3 117(2) 7_575 7_575 ?
C4 C10 O1 87.5(15) 7_575 . ?
O3 C10 O1 92.1(8) 7_575 . ?
C4 C10 C9 164.7(19) 7_575 . ?
O3 C10 C9 59.3(8) 7_575 . ?
O1 C10 C9 107.0(9) . . ?
C4 C10 C3 58.4(14) 7_575 7_575 ?
O3 C10 C3 122.3(9) 7_575 7_575 ?
O1 C10 C3 35.8(4) . 7_575 ?
C9 C10 C3 136.9(9) . 7_575 ?
C4 C10 C5 162.7(19) 7_575 7_575 ?
O3 C10 C5 54.1(6) 7_575 7_575 ?
O1 C10 C5 106.5(7) . 7_575 ?
C9 C10 C5 5.2(9) . 7_575 ?
C3 C10 C5 138.4(7) 7_575 7_575 ?
C4 C10 Na1 103.6(16) 7_575 . ?
O3 C10 Na1 43.0(5) 7_575 . ?
O1 C10 Na1 49.5(4) . . ?
C9 C10 Na1 83.1(7) . . ?
C3 C10 Na1 80.3(4) 7_575 . ?
C5 C10 Na1 79.2(5) 7_575 . ?
C4 C10 H10A 77.9 7_575 . ?
O3 C10 H10A 158.4 7_575 . ?
O1 C10 H10A 105.1 . . ?
C9 C10 H10A 102.3 . . ?
C3 C10 H10A 78.5 7_575 . ?
C5 C10 H10A 107.3 7_575 . ?
Na1 C10 H10A 153.8 . . ?
C4 C10 H10B 50.3 7_575 . ?
O3 C10 H10B 74.5 7_575 . ?
O1 C10 H10B 116.2 . . ?
C9 C10 H10B 116.6 . . ?
C3 C10 H10B 103.4 7_575 . ?
C5 C10 H10B 113.0 7_575 . ?
Na1 C10 H10B 91.5 . . ?
H10A C10 H10B 108.3 . . ?

loop_
_geom_bond_atom_site_label_1
_geom_bond_atom_site_label_2
_geom_bond_distance
_geom_bond_site_symmetry_2
_geom_bond_publ_flag
Pb1 Br1 2.9688(3) 7_575 ?
Pb1 Br1 2.9689(3) . ?
Pb1 Br1 3.0577(4) 6_657 ?
Pb1 Br1 3.0578(4) 4_566 ?
Pb1 Br2 3.0681(5) 6_657 ?
Pb1 Br2 3.0950(5) . ?
Br2 Na1 2.925(2) . ?
Na1 O5 2.330(5) . ?
Na1 O5 2.330(5) 7_575 ?
Na1 O1 2.388(5) 7_575 ?
Na1 O1 2.388(5) . ?
Na1 O3 2.414(5) . ?
Na1 O3 2.414(5) 7_575 ?
Na1 O2 2.415(6) 7_575 ?
Na1 O2 2.415(6) . ?
Na1 O4 2.439(5) . ?
Na1 O4 2.439(5) 7_575 ?
Na1 C10 3.056(10) . ?
O1 C3 1.008(8) 7_575 ?
O1 O2 1.389(7) 7_575 ?
O1 C1 1.418(9) . ?
O1 C10 1.430(10) . ?
O1 C4 1.556(11) 7_575 ?
O1 O3 1.784(7) 7_575 ?
O2 C1 0.807(8) 7_575 ?
O2 C2 1.352(7) . ?
O2 C3 1.424(9) . ?
O2 O2 1.632(11) 7_575 ?
O3 C10 1.016(11) 7_575 ?
O3 C9 1.271(15) 7_575 ?
O3 C4 1.453(9) . ?
O3 C5 1.453(12) . ?
O3 O5 1.526(7) 7_575 ?
O3 H10B 1.192(9) 7_575 ?
O4 C8 0.976(10) 7_575 ?
O4 C7 1.356(6) . ?
O4 O5 1.411(6) 7_575 ?
O4 C6 1.427(10) . ?
O4 O4 1.520(10) 7_575 ?
O5 C6 0.983(9) 7_575 ?
O5 C5 1.248(11) 7_575 ?
O5 C8 1.415(10) . ?
O5 C9 1.462(13) . ?
C1 C3 0.871(9) 7_575 ?
C1 C2 1.594(9) . ?
C1 H1A 0.9539 . ?
C1 H1B 0.9514 . ?
C2 H2A 0.9514 . ?
C2 H2B 0.9521 . ?
C2 H2A 0.9513 7_575 ?
C2 H2B 0.9520 7_575 ?
C3 C4 1.483(13) . ?
C3 C10 1.721(13) 7_575 ?
C3 H3A 0.9526 . ?
C3 H3B 0.9517 . ?
C4 C10 0.678(9) 7_575 ?
C4 H4A 0.9562 . ?
C4 H4B 0.9515 . ?
C4 H10B 0.736(19) 7_575 ?
C5 C9 0.380(17) 7_575 ?
C5 C6 1.479(13) . ?
C5 C10 1.792(14) 7_575 ?
C5 H5A 0.9567 . ?
C5 H5B 0.9511 . ?
C5 H9A 0.93(2) 7_575 ?
C5 H9B 1.01(2) 7_575 ?
C6 C8 0.755(9) 7_575 ?
C6 C9 1.836(14) 7_575 ?
C6 H6A 0.9525 . ?
C6 H6B 0.9512 . ?
C6 H8A 1.015(15) 7_575 ?
C7 C8 1.626(11) . ?
C7 C8 1.626(11) 7_575 ?
C7 H7A 0.9513 . ?
C7 H7B 0.9522 . ?
C7 H7A 0.9513 7_575 ?
C7 H7B 0.9522 7_575 ?
C8 H8A 0.9536 . ?
C8 H8B 0.9514 . ?
C9 C10 1.442(15) . ?
C9 H9A 0.9552 . ?
C9 H9B 0.9513 . ?
C10 H10A 0.9540 . ?
C10 H10B 0.9515 . ?

loop_
_geom_hbond_atom_site_label_D
_geom_hbond_atom_site_label_H
_geom_hbond_atom_site_label_A
_geom_hbond_distance_DH
_geom_hbond_distance_HA
_geom_hbond_distance_DA
_geom_hbond_angle_DHA
_geom_hbond_site_symmetry_A
_geom_hbond_publ_flag
C10 H10B O3 0.95 2.61 3.413(11) 142.1 3_646 yes
C10 H10A Br1 0.95 3.04 3.901(11) 150.6 5_666 yes
C6 H6B Br1 0.95 2.97 3.871(9) 159.0 4_566 yes
C3 H3A Br1 0.95 2.89 3.651(8) 137.4 8_665 yes
